data_7235887
loop_
_publ_author_name
'Yang, Gaoshan'
'Wen, Huiliang'
'Liu, Chongbo'
'Robbins, Julianne'
'Wen, Yunhan'
'Zhang, Z. John'

_publ_section_title
;
 Self-assembly, crystal structures and properties of
 metal--3,4,5-tris(carboxymethoxy)benzoic acid frameworks based on
 polynuclear metal-hydroxyl clusters (M = Zn, Co)
;
_journal_issue 37
_journal_name_full 'RSC Advances'
_journal_page_first 29362
_journal_paper_doi 10.1039/C5RA02700D
_journal_volume 5
_journal_year 2015
_chemical_formula_sum 'C13 H19 O17 Zn2.5'
_chemical_formula_weight 610.71
_space_group_IT_number 2
_space_group_name_Hall '-P 1'
_space_group_name_H-M_alt 'P -1'
_symmetry_cell_setting triclinic
_symmetry_space_group_name_H-M 'P -1'
_atom_sites_solution_hydrogens geom
_atom_sites_solution_primary direct
_atom_sites_solution_secondary difmap
_audit_creation_method SHELXL-97
_audit_update_record
;
2014-04-24 deposited with the CCDC.
2015-03-23 downloaded from the CCDC.
;
_cell_angle_alpha 89.7320(10)
_cell_angle_beta 89.8840(10)
_cell_angle_gamma 84.9460(10)
_cell_formula_units_Z 2
_cell_length_a 7.7407(4)
_cell_length_b 10.0073(6)
_cell_length_c 12.4336(7)
_cell_measurement_reflns_used 7045
_cell_measurement_temperature 296(2)
_cell_measurement_theta_max 28.37
_cell_measurement_theta_min 2.61
_cell_volume 959.39(9)
_computing_cell_refinement 'Bruker SAINT'
_computing_data_collection 'Bruker APEX2'
_computing_data_reduction 'Bruker SAINT'
_computing_molecular_graphics 'Bruker SHELXTL'
_computing_publication_material 'Bruker SHELXTL'
_computing_structure_refinement 'SHELXL-97 (Sheldrick, 2008)'
_computing_structure_solution 'SHELXS-97 (Sheldrick, 2008)'
_diffrn_ambient_temperature 296(2)
_diffrn_measured_fraction_theta_full 0.991
_diffrn_measured_fraction_theta_max 0.991
_diffrn_measurement_device_type 'Bruker APEX-II CCD'
_diffrn_measurement_method '\f and \w scans'
_diffrn_radiation_monochromator graphite
_diffrn_radiation_source 'fine-focus sealed tube'
_diffrn_radiation_type MoK\a
_diffrn_radiation_wavelength 0.71073
_diffrn_reflns_av_R_equivalents 0.0108
_diffrn_reflns_av_sigmaI/netI 0.0136
_diffrn_reflns_limit_h_max 9
_diffrn_reflns_limit_h_min -9
_diffrn_reflns_limit_k_max 12
_diffrn_reflns_limit_k_min -11
_diffrn_reflns_limit_l_max 15
_diffrn_reflns_limit_l_min -15
_diffrn_reflns_number 7400
_diffrn_reflns_theta_full 25.50
_diffrn_reflns_theta_max 25.50
_diffrn_reflns_theta_min 2.62
_exptl_absorpt_coefficient_mu 3.203
_exptl_absorpt_correction_T_max 0.5668
_exptl_absorpt_correction_T_min 0.4898
_exptl_absorpt_correction_type multi-scan
_exptl_absorpt_process_details sadabs
_exptl_crystal_colour colourless
_exptl_crystal_density_diffrn 2.114
_exptl_crystal_density_method 'not measured'
_exptl_crystal_description block
_exptl_crystal_F_000 616
_exptl_crystal_size_max 0.26
_exptl_crystal_size_mid 0.25
_exptl_crystal_size_min 0.20
_refine_diff_density_max 0.434
_refine_diff_density_min -0.724
_refine_diff_density_rms 0.140
_refine_ls_extinction_method none
_refine_ls_goodness_of_fit_ref 1.090
_refine_ls_hydrogen_treatment mixed
_refine_ls_matrix_type full
_refine_ls_number_parameters 292
_refine_ls_number_reflns 3537
_refine_ls_number_restraints 0
_refine_ls_restrained_S_all 1.090
_refine_ls_R_factor_all 0.0226
_refine_ls_R_factor_gt 0.0219
_refine_ls_shift/su_max 0.001
_refine_ls_shift/su_mean 0.000
_refine_ls_structure_factor_coef Fsqd
_refine_ls_weighting_details 'calc w=1/[\s^2^(Fo^2^)+(0.0332P)^2^+0.7712P] where P=(Fo^2^+2Fc^2^)/3'
_refine_ls_weighting_scheme calc
_refine_ls_wR_factor_gt 0.0586
_refine_ls_wR_factor_ref 0.0590
_reflns_number_gt 3408
_reflns_number_total 3537
_reflns_threshold_expression >2sigma(I)
_cod_data_source_file c5ra02700d2.cif
_cod_data_source_block 2
_cod_depositor_comments
;
The following automatic conversions were performed:

data item '_symmetry_cell_setting' value 'Triclinic' was changed to
'triclinic' in accordance with the
/home/saulius/struct/COD-crude-data/automatic-downloads/DataCite-retrospective/RSC/depositions/lib/dictionaries/cif_core.dic
dictionary named 'cif_core.dic' version 2.4.2 last updated on
2011-04-26.

Automatic conversion script
Id: cif_fix_values 6909 2019-04-08 15:41:33Z antanas 
;
_cod_original_sg_symbol_H-M P-1
_cod_original_formula_sum 'C13 H19 O17 Zn2.50'
_cod_database_code 7235887

loop_
_symmetry_equiv_pos_as_xyz
'x, y, z'
'-x, -y, -z'

loop_
_atom_site_label
_atom_site_type_symbol
_atom_site_fract_x
_atom_site_fract_y
_atom_site_fract_z
_atom_site_U_iso_or_equiv
_atom_site_adp_type
_atom_site_occupancy
_atom_site_symmetry_multiplicity
_atom_site_calc_flag
_atom_site_refinement_flags
C1 C 0.3298(2) 0.3519(2) 0.16645(16) 0.0166(4) Uani 1 1 d .
C2 C 0.2936(3) 0.4392(2) 0.06865(15) 0.0163(4) Uani 1 1 d .
C3 C 0.2222(3) 0.5713(2) 0.08027(16) 0.0180(4) Uani 1 1 d .
H3 H 0.1970 0.6064 0.1482 0.022 Uiso 1 1 calc R
C4 C 0.1895(2) 0.64950(19) -0.01136(16) 0.0157(4) Uani 1 1 d .
C5 C 0.2346(2) 0.59655(19) -0.11244(15) 0.0152(4) Uani 1 1 d .
C6 C 0.2984(3) 0.4625(2) -0.12261(15) 0.0167(4) Uani 1 1 d .
C7 C 0.3285(3) 0.3829(2) -0.03191(16) 0.0182(4) Uani 1 1 d .
H7 H 0.3712 0.2935 -0.0382 0.022 Uiso 1 1 calc R
C8 C 0.0813(3) 0.8465(2) 0.08534(17) 0.0197(4) Uani 1 1 d .
H8A H 0.0534 0.7833 0.1407 0.024 Uiso 1 1 calc R
H8B H -0.0165 0.9134 0.0782 0.024 Uiso 1 1 calc R
C9 C 0.2409(3) 0.9146(2) 0.11919(17) 0.0210(4) Uani 1 1 d .
C10 C 0.0495(3) 0.6779(2) -0.24976(18) 0.0261(5) Uani 1 1 d .
H10A H -0.0382 0.6995 -0.1953 0.031 Uiso 1 1 calc R
H10B H 0.0331 0.5897 -0.2779 0.031 Uiso 1 1 calc R
C11 C 0.0309(3) 0.7801(2) -0.33898(17) 0.0207(4) Uani 1 1 d .
C12 C 0.3844(3) 0.2820(2) -0.23792(17) 0.0274(5) Uani 1 1 d .
H12A H 0.3078 0.2278 -0.1983 0.033 Uiso 1 1 calc R
H12B H 0.4994 0.2663 -0.2070 0.033 Uiso 1 1 calc R
C13 C 0.3906(3) 0.2391(2) -0.35438(16) 0.0184(4) Uani 1 1 d .
O1 O 0.3629(2) 0.22887(15) 0.15069(12) 0.0281(4) Uani 1 1 d .
O2 O 0.31844(19) 0.40876(14) 0.25664(11) 0.0205(3) Uani 1 1 d .
O3 O 0.10870(19) 0.77739(14) -0.01416(11) 0.0208(3) Uani 1 1 d .
O4 O 0.2393(2) 0.95691(16) 0.21567(12) 0.0282(3) Uani 1 1 d .
O5 O 0.3603(2) 0.9265(2) 0.05559(14) 0.0379(4) Uani 1 1 d .
O6 O 0.21820(17) 0.67723(14) -0.20314(11) 0.0168(3) Uani 1 1 d .
O7 O 0.1395(2) 0.86306(19) -0.34570(15) 0.0391(5) Uani 1 1 d .
O8 O -0.1007(2) 0.77821(16) -0.40010(13) 0.0257(3) Uani 1 1 d .
O9 O 0.3253(2) 0.41926(14) -0.22676(11) 0.0222(3) Uani 1 1 d .
O10 O 0.3371(2) 0.31858(16) -0.42615(12) 0.0328(4) Uani 1 1 d .
O11 O 0.4505(2) 0.11977(15) -0.36640(12) 0.0311(4) Uani 1 1 d .
O12 O 0.47736(17) 0.14877(13) 0.37993(10) 0.0147(3) Uani 1 1 d .
H12 H 0.5772 0.1689 0.3748 0.022 Uiso 1 1 d R
O13 O 0.16988(15) 0.51351(11) 0.44750(9) 0.0284(3) Uani 1 1 d .
H1W H 0.1453 0.5766 0.4004 0.043 Uiso 1 1 d R
H2W H 0.0882 0.4743 0.4429 0.043 Uiso 1 1 d R
O14 O 0.57994(15) 0.41146(11) 0.40587(9) 0.0298(4) Uani 1 1 d R
H3W H 0.6145 0.4180 0.3438 0.045 Uiso 1 1 d R
H4W H 0.6325 0.4552 0.4488 0.045 Uiso 1 1 d R
O15 O 0.6680(2) 0.03675(16) 0.16412(12) 0.0259(3) Uani 1 1 d .
H5W H 0.7357 0.0865 0.1914 0.039 Uiso 1 1 d R
H6W H 0.6549 0.0524 0.0997 0.039 Uiso 1 1 d R
O16 O 0.2333(2) -0.02042(16) 0.47574(13) 0.0295(4) Uani 1 1 d .
H7W H 0.1852 0.0512 0.4547 0.044 Uiso 1 1 d R
H8W H 0.1892 -0.0463 0.5325 0.044 Uiso 1 1 d R
O17 O 0.0666(3) 0.7530(2) 0.34752(18) 0.0578(6) Uani 1 1 d .
H9W H 0.1663 0.7724 0.3508 0.087 Uiso 1 1 d R
H10W H 0.0049 0.7770 0.3986 0.087 Uiso 1 1 d R
Zn1 Zn 0.5000 0.0000 0.5000 0.01628(9) Uani 1 2 d S
Zn2 Zn 0.32410(3) 0.32410(2) 0.405532(17) 0.01650(8) Uani 1 1 d .
Zn3 Zn 0.43729(3) 0.06336(2) 0.239257(18) 0.01941(8) Uani 1 1 d .

loop_
_atom_site_aniso_label
_atom_site_aniso_U_11
_atom_site_aniso_U_22
_atom_site_aniso_U_33
_atom_site_aniso_U_23
_atom_site_aniso_U_13
_atom_site_aniso_U_12
C1 0.0148(9) 0.0204(10) 0.0145(10) 0.0031(8) 0.0002(7) -0.0010(7)
C2 0.0185(9) 0.0176(10) 0.0127(9) 0.0015(7) -0.0015(7) -0.0014(7)
C3 0.0224(10) 0.0199(10) 0.0114(9) -0.0022(8) -0.0001(7) -0.0005(8)
C4 0.0177(9) 0.0137(9) 0.0157(10) -0.0009(7) -0.0022(7) -0.0013(7)
C5 0.0173(9) 0.0170(9) 0.0114(9) 0.0025(7) -0.0026(7) -0.0023(7)
C6 0.0202(10) 0.0184(10) 0.0112(9) -0.0020(7) 0.0003(7) -0.0009(8)
C7 0.0236(10) 0.0156(9) 0.0146(10) 0.0002(7) -0.0008(8) 0.0020(8)
C8 0.0235(10) 0.0170(10) 0.0179(10) -0.0044(8) 0.0014(8) 0.0018(8)
C9 0.0262(11) 0.0160(10) 0.0203(11) 0.0015(8) -0.0028(8) -0.0006(8)
C10 0.0227(11) 0.0293(12) 0.0275(12) 0.0135(9) -0.0106(9) -0.0101(9)
C11 0.0189(10) 0.0229(10) 0.0201(10) 0.0061(8) -0.0013(8) -0.0010(8)
C12 0.0486(14) 0.0171(10) 0.0143(10) -0.0019(8) -0.0017(9) 0.0090(9)
C13 0.0234(10) 0.0173(10) 0.0143(10) -0.0022(8) 0.0026(8) -0.0008(8)
O1 0.0469(10) 0.0189(8) 0.0170(8) 0.0030(6) -0.0013(7) 0.0058(7)
O2 0.0306(8) 0.0203(7) 0.0106(7) 0.0019(5) -0.0018(6) -0.0017(6)
O3 0.0313(8) 0.0150(7) 0.0151(7) -0.0025(5) -0.0037(6) 0.0039(6)
O4 0.0365(9) 0.0307(9) 0.0188(8) -0.0033(6) -0.0023(6) -0.0110(7)
O5 0.0350(9) 0.0528(11) 0.0288(9) -0.0064(8) 0.0071(7) -0.0194(8)
O6 0.0185(7) 0.0188(7) 0.0132(7) 0.0049(5) -0.0033(5) -0.0030(5)
O7 0.0315(9) 0.0439(11) 0.0445(11) 0.0278(9) -0.0147(8) -0.0197(8)
O8 0.0236(8) 0.0277(8) 0.0264(8) 0.0118(6) -0.0098(6) -0.0057(6)
O9 0.0409(9) 0.0155(7) 0.0091(7) -0.0004(5) 0.0015(6) 0.0045(6)
O10 0.0607(11) 0.0228(8) 0.0123(7) -0.0007(6) -0.0015(7) 0.0108(7)
O11 0.0554(11) 0.0189(8) 0.0169(8) -0.0032(6) 0.0004(7) 0.0091(7)
O12 0.0179(7) 0.0133(6) 0.0129(6) 0.0014(5) -0.0006(5) -0.0014(5)
O13 0.0343(9) 0.0258(8) 0.0245(8) 0.0016(6) -0.0007(7) 0.0010(7)
O14 0.0414(9) 0.0287(8) 0.0210(8) -0.0022(6) -0.0054(7) -0.0119(7)
O15 0.0266(8) 0.0294(8) 0.0220(8) -0.0025(6) 0.0021(6) -0.0040(6)
O16 0.0263(8) 0.0310(9) 0.0307(9) 0.0143(7) -0.0021(7) -0.0011(7)
O17 0.0830(17) 0.0436(12) 0.0470(13) 0.0067(10) 0.0059(11) -0.0063(11)
Zn1 0.02281(17) 0.01478(16) 0.01062(16) 0.00118(12) -0.00009(12) 0.00189(12)
Zn2 0.02346(13) 0.01476(13) 0.01093(12) 0.00071(9) -0.00112(9) 0.00025(9)
Zn3 0.02576(14) 0.01820(13) 0.01439(13) -0.00243(9) 0.00057(9) -0.00242(9)

loop_
_atom_type_symbol
_atom_type_description
_atom_type_scat_dispersion_real
_atom_type_scat_dispersion_imag
_atom_type_scat_source
C C 0.0033 0.0016 'International Tables Vol C Tables 4.2.6.8 and 6.1.1.4'
H H 0.0000 0.0000 'International Tables Vol C Tables 4.2.6.8 and 6.1.1.4'
O O 0.0106 0.0060 'International Tables Vol C Tables 4.2.6.8 and 6.1.1.4'
Zn Zn 0.2839 1.4301 'International Tables Vol C Tables 4.2.6.8 and 6.1.1.4'

loop_
_geom_angle_atom_site_label_1
_geom_angle_atom_site_label_2
_geom_angle_atom_site_label_3
_geom_angle
_geom_angle_site_symmetry_1
_geom_angle_site_symmetry_3
O1 C1 O2 126.00(18) . .
O1 C1 C2 116.91(18) . .
O2 C1 C2 117.04(17) . .
C7 C2 C3 121.82(18) . .
C7 C2 C1 118.08(18) . .
C3 C2 C1 120.08(18) . .
C4 C3 C2 118.90(18) . .
C4 C3 H3 120.5 . .
C2 C3 H3 120.5 . .
O3 C4 C3 126.00(18) . .
O3 C4 C5 114.28(17) . .
C3 C4 C5 119.68(18) . .
O6 C5 C6 119.42(17) . .
O6 C5 C4 120.23(17) . .
C6 C5 C4 120.35(18) . .
O9 C6 C7 124.78(18) . .
O9 C6 C5 114.98(17) . .
C7 C6 C5 120.24(18) . .
C6 C7 C2 118.77(18) . .
C6 C7 H7 120.6 . .
C2 C7 H7 120.6 . .
O3 C8 C9 111.64(17) . .
O3 C8 H8A 109.3 . .
C9 C8 H8A 109.3 . .
O3 C8 H8B 109.3 . .
C9 C8 H8B 109.3 . .
H8A C8 H8B 108.0 . .
O5 C9 O4 124.0(2) . .
O5 C9 C8 120.67(19) . .
O4 C9 C8 115.36(19) . .
O6 C10 C11 109.60(17) . .
O6 C10 H10A 109.8 . .
C11 C10 H10A 109.8 . .
O6 C10 H10B 109.8 . .
C11 C10 H10B 109.8 . .
H10A C10 H10B 108.2 . .
O7 C11 O8 124.40(19) . .
O7 C11 C10 118.25(18) . .
O8 C11 C10 117.29(18) . .
O9 C12 C13 111.87(17) . .
O9 C12 H12A 109.2 . .
C13 C12 H12A 109.2 . .
O9 C12 H12B 109.2 . .
C13 C12 H12B 109.2 . .
H12A C12 H12B 107.9 . .
O10 C13 O11 126.77(19) . .
O10 C13 C12 120.34(18) . .
O11 C13 C12 112.88(18) . .
C1 O1 Zn3 137.41(14) . .
C1 O2 Zn2 128.71(13) . .
C4 O3 C8 117.92(15) . .
C9 O4 Zn3 109.84(14) . 1_565
C5 O6 C10 111.75(15) . .
C11 O8 Zn2 136.66(14) . 2_565
C6 O9 C12 115.31(15) . .
C13 O10 Zn2 138.21(14) . 1_554
C13 O11 Zn1 133.32(14) . 1_554
Zn3 O12 Zn2 113.96(6) . .
Zn3 O12 Zn1 109.03(6) . .
Zn2 O12 Zn1 119.96(6) . .
Zn3 O12 H12 103.1 . .
Zn2 O12 H12 106.7 . .
Zn1 O12 H12 101.9 . .
Zn2 O13 H1W 122.0 . .
Zn2 O13 H2W 87.2 . .
H1W O13 H2W 100.4 . .
Zn2 O14 H3W 109.4 . .
Zn2 O14 H4W 135.2 . .
H3W O14 H4W 113.0 . .
Zn3 O15 H5W 109.3 . .
Zn3 O15 H6W 109.5 . .
H5W O15 H6W 111.3 . .
Zn1 O16 H7W 109.5 . .
Zn1 O16 H8W 109.7 . .
H7W O16 H8W 111.8 . .
H9W O17 H10W 115.4 . .
O11 Zn1 O11 180.00(5) 2_655 1_556
O11 Zn1 O12 99.19(6) 2_655 2_656
O11 Zn1 O12 80.81(6) 1_556 2_656
O11 Zn1 O12 80.81(6) 2_655 .
O11 Zn1 O12 99.19(6) 1_556 .
O12 Zn1 O12 180.00(5) 2_656 .
O11 Zn1 O16 92.31(7) 2_655 2_656
O11 Zn1 O16 87.69(7) 1_556 2_656
O12 Zn1 O16 86.82(6) 2_656 2_656
O12 Zn1 O16 93.18(6) . 2_656
O11 Zn1 O16 87.69(7) 2_655 .
O11 Zn1 O16 92.31(7) 1_556 .
O12 Zn1 O16 93.18(6) 2_656 .
O12 Zn1 O16 86.82(6) . .
O16 Zn1 O16 180.0 2_656 .
O2 Zn2 O12 101.67(6) . .
O2 Zn2 O8 100.56(6) . 2_565
O12 Zn2 O8 90.94(6) . 2_565
O2 Zn2 O10 156.70(6) . 1_556
O12 Zn2 O10 96.45(6) . 1_556
O8 Zn2 O10 93.62(7) 2_565 1_556
O2 Zn2 O13 82.51(5) . .
O12 Zn2 O13 174.87(5) . .
O8 Zn2 O13 91.21(6) 2_565 .
O10 Zn2 O13 78.76(5) 1_556 .
O2 Zn2 O14 80.16(5) . .
O12 Zn2 O14 82.53(5) . .
O8 Zn2 O14 173.43(5) 2_565 .
O10 Zn2 O14 87.87(6) 1_556 .
O13 Zn2 O14 95.36(4) . .
O4 Zn3 O12 121.82(6) 1_545 .
O4 Zn3 O15 125.67(7) 1_545 .
O12 Zn3 O15 107.18(6) . .
O4 Zn3 O1 100.44(7) 1_545 .
O12 Zn3 O1 99.73(6) . .
O15 Zn3 O1 92.46(7) . .

loop_
_geom_bond_atom_site_label_1
_geom_bond_atom_site_label_2
_geom_bond_distance
_geom_bond_site_symmetry_2
C1 O1 1.252(3) .
C1 O2 1.259(3) .
C1 C2 1.506(3) .
C2 C7 1.390(3) .
C2 C3 1.395(3) .
C3 C4 1.390(3) .
C3 H3 0.9300 .
C4 O3 1.374(2) .
C4 C5 1.398(3) .
C5 O6 1.383(2) .
C5 C6 1.394(3) .
C6 O9 1.377(2) .
C6 C7 1.386(3) .
C7 H7 0.9300 .
C8 O3 1.426(2) .
C8 C9 1.523(3) .
C8 H8A 0.9700 .
C8 H8B 0.9700 .
C9 O5 1.228(3) .
C9 O4 1.274(3) .
C10 O6 1.429(2) .
C10 C11 1.504(3) .
C10 H10A 0.9700 .
C10 H10B 0.9700 .
C11 O7 1.235(3) .
C11 O8 1.273(3) .
C12 O9 1.417(2) .
C12 C13 1.512(3) .
C12 H12A 0.9700 .
C12 H12B 0.9700 .
C13 O10 1.240(3) .
C13 O11 1.252(3) .
O1 Zn3 2.0261(15) .
O2 Zn2 2.0313(14) .
O4 Zn3 1.9653(16) 1_565
O8 Zn2 2.0871(15) 2_565
O10 Zn2 2.0957(15) 1_554
O11 Zn1 2.0683(15) 1_554
O12 Zn3 1.9872(13) .
O12 Zn2 2.0553(13) .
O12 Zn1 2.1001(13) .
O12 H12 0.8178 .
O13 Zn2 2.2132(12) .
O13 H1W 0.8679 .
O13 H2W 0.7752 .
O14 Zn2 2.2342(12) .
O14 H3W 0.8200 .
O14 H4W 0.8226 .
O15 Zn3 2.0113(15) .
O15 H5W 0.8279 .
O15 H6W 0.8200 .
O16 Zn1 2.1149(16) .
O16 H7W 0.8200 .
O16 H8W 0.8338 .
O17 H9W 0.8140 .
O17 H10W 0.8178 .
Zn1 O11 2.0683(15) 2_655
Zn1 O11 2.0683(15) 1_556
Zn1 O12 2.1000(13) 2_656
Zn1 O16 2.1149(16) 2_656
Zn2 O8 2.0872(15) 2_565
Zn2 O10 2.0957(15) 1_556
Zn3 O4 1.9653(16) 1_545

loop_
_geom_hbond_atom_site_label_D
_geom_hbond_atom_site_label_H
_geom_hbond_atom_site_label_A
_geom_hbond_distance_DH
_geom_hbond_distance_HA
_geom_hbond_distance_DA
_geom_hbond_angle_DHA
_geom_hbond_site_symmetry_A
O12 H12 O7 0.82 2.22 2.988(2) 157.0 2_665
O13 H1W O17 0.87 1.93 2.751(2) 157.5 .
O13 H2W O13 0.78 2.41 2.967(2) 129.8 2_566
O13 H2W O8 0.78 2.58 3.074(2) 123.4 2_565
O14 H3W O9 0.82 2.26 2.9232(18) 138.5 2_665
O14 H3W O6 0.82 2.33 3.0567(18) 147.8 2_665
O14 H4W O13 0.82 2.05 2.814(2) 154.8 2_666
O14 H4W O10 0.82 2.31 2.844(2) 122.9 2_665
O15 H5W O7 0.83 2.23 2.936(2) 143.4 2_665
O15 H5W O6 0.83 2.43 3.108(2) 140.2 2_665
O15 H6W O5 0.82 1.94 2.761(2) 174.2 2_665
O16 H7W O8 0.82 1.90 2.712(2) 173.1 2_565
O16 H8W O7 0.83 1.82 2.633(2) 165.0 1_546
O17 H9W O4 0.81 2.59 3.013(3) 114.0 .
O17 H10W O8 0.82 2.63 3.394(3) 155.9 1_556

loop_
_geom_torsion_atom_site_label_1
_geom_torsion_atom_site_label_2
_geom_torsion_atom_site_label_3
_geom_torsion_atom_site_label_4
_geom_torsion
_geom_torsion_site_symmetry_4
O1 C1 C2 C7 -11.0(3) .
O2 C1 C2 C7 171.26(18) .
O1 C1 C2 C3 167.08(19) .
O2 C1 C2 C3 -10.6(3) .
C7 C2 C3 C4 -1.7(3) .
C1 C2 C3 C4 -179.74(18) .
C2 C3 C4 O3 175.08(18) .
C2 C3 C4 C5 -2.5(3) .
O3 C4 C5 O6 8.4(3) .
C3 C4 C5 O6 -173.74(17) .
O3 C4 C5 C6 -172.35(17) .
C3 C4 C5 C6 5.5(3) .
O6 C5 C6 O9 -5.7(3) .
C4 C5 C6 O9 175.08(17) .
O6 C5 C6 C7 174.96(17) .
C4 C5 C6 C7 -4.3(3) .
O9 C6 C7 C2 -179.21(18) .
C5 C6 C7 C2 0.1(3) .
C3 C2 C7 C6 2.9(3) .
C1 C2 C7 C6 -179.00(18) .
O3 C8 C9 O5 12.7(3) .
O3 C8 C9 O4 -167.47(17) .
O6 C10 C11 O7 -13.8(3) .
O6 C10 C11 O8 168.88(19) .
O9 C12 C13 O10 -4.3(3) .
O9 C12 C13 O11 176.7(2) .
O2 C1 O1 Zn3 -8.0(4) .
C2 C1 O1 Zn3 174.54(15) .
O1 C1 O2 Zn2 -6.8(3) .
C2 C1 O2 Zn2 170.65(13) .
C3 C4 O3 C8 11.4(3) .
C5 C4 O3 C8 -170.91(17) .
C9 C8 O3 C4 84.3(2) .
O5 C9 O4 Zn3 7.7(3) 1_565
C8 C9 O4 Zn3 -172.10(14) 1_565
C6 C5 O6 C10 92.1(2) .
C4 C5 O6 C10 -88.6(2) .
C11 C10 O6 C5 172.75(17) .
O7 C11 O8 Zn2 -170.86(18) 2_565
C10 C11 O8 Zn2 6.3(3) 2_565
C7 C6 O9 C12 1.4(3) .
C5 C6 O9 C12 -177.93(19) .
C13 C12 O9 C6 173.35(18) .
O11 C13 O10 Zn2 -5.6(4) 1_554
C12 C13 O10 Zn2 175.59(18) 1_554
O10 C13 O11 Zn1 2.8(4) 1_554
C12 C13 O11 Zn1 -178.31(16) 1_554
Zn3 O12 Zn1 O11 19.43(7) 2_655
Zn2 O12 Zn1 O11 153.44(9) 2_655
Zn3 O12 Zn1 O11 -160.57(7) 1_556
Zn2 O12 Zn1 O11 -26.56(9) 1_556
Zn3 O12 Zn1 O12 -30(84) 2_656
Zn2 O12 Zn1 O12 104(84) 2_656
Zn3 O12 Zn1 O16 111.26(7) 2_656
Zn2 O12 Zn1 O16 -114.74(8) 2_656
Zn3 O12 Zn1 O16 -68.74(7) .
Zn2 O12 Zn1 O16 65.26(8) .
C1 O2 Zn2 O12 29.52(17) .
C1 O2 Zn2 O8 -63.66(17) 2_565
C1 O2 Zn2 O10 169.82(17) 1_556
C1 O2 Zn2 O13 -153.50(17) .
C1 O2 Zn2 O14 109.70(17) .
Zn3 O12 Zn2 O2 -38.15(8) .
Zn1 O12 Zn2 O2 -170.07(7) .
Zn3 O12 Zn2 O8 62.83(7) 2_565
Zn1 O12 Zn2 O8 -69.09(8) 2_565
Zn3 O12 Zn2 O10 156.58(8) 1_556
Zn1 O12 Zn2 O10 24.66(9) 1_556
Zn3 O12 Zn2 O13 177.6(5) .
Zn1 O12 Zn2 O13 45.6(6) .
Zn3 O12 Zn2 O14 -116.43(7) .
Zn1 O12 Zn2 O14 111.65(7) .
Zn2 O12 Zn3 O4 -79.14(9) 1_545
Zn1 O12 Zn3 O4 57.86(9) 1_545
Zn2 O12 Zn3 O15 125.35(7) .
Zn1 O12 Zn3 O15 -97.64(7) .
Zn2 O12 Zn3 O1 29.69(8) .
Zn1 O12 Zn3 O1 166.70(7) .
C1 O1 Zn3 O4 119.0(2) 1_545
C1 O1 Zn3 O12 -6.1(2) .
C1 O1 Zn3 O15 -114.0(2) .
